data_7053036
loop_
_publ_author_name
'Camerel, Franck'
'Jeannin, Olivier'
'Yzambart, Gilles'
'Fabre, Bruno'
'Lorcy, Dominique'
'Fourmigu\'e, Marc'

_publ_section_title
;
 Redox-active proligands from the direct connection of 1,3-dithiol-2-one
 to tetrathiafulvalene (TTF): syntheses, characterizations and metal
 complexation
;
_journal_issue 4
_journal_name_full 'New Journal of Chemistry'
_journal_page_first 992
_journal_paper_doi 10.1039/c3nj41097h
_journal_volume 37
_journal_year 2013
_chemical_formula_moiety 'C16 H14 S12'
_chemical_formula_sum 'C16 H14 S12'
_chemical_formula_weight 591.11
_chemical_name_systematic
;
?
;
_space_group_IT_number 33
_symmetry_cell_setting orthorhombic
_symmetry_space_group_name_Hall 'P -2ac -2n'
_symmetry_space_group_name_H-M 'P n 21 a'
_atom_sites_solution_hydrogens geom
_atom_sites_solution_primary direct
_atom_sites_solution_secondary difmap
_audit_creation_method SHELXL-97
_cell_angle_alpha 90.00
_cell_angle_beta 90.00
_cell_angle_gamma 90.00
_cell_formula_units_Z 4
_cell_length_a 15.341(3)
_cell_length_b 29.058(6)
_cell_length_c 5.1928(10)
_cell_measurement_reflns_used 12433
_cell_measurement_temperature 150(2)
_cell_measurement_theta_max 27.49
_cell_measurement_theta_min 3.5
_cell_volume 2314.8(8)
_computing_cell_refinement 'Bruker SMART'
_computing_data_collection 'Bruker SAINT'
_computing_data_reduction 'Bruker SAINT'
_computing_molecular_graphics 'Ortep-3 for Windows (Farrugia, 1997)'
_computing_publication_material 'WinGX publication routines (Farrugia, 1999)'
_computing_structure_refinement 'SHELXL-97 (Sheldrick, 1997)'
_computing_structure_solution 'SIR97 (Altomare et al., 1999)'
_diffrn_ambient_temperature 150(2)
_diffrn_detector 'CCD plate'
_diffrn_measured_fraction_theta_full 0.997
_diffrn_measured_fraction_theta_max 0.997
_diffrn_measurement_device_type 'APEXII, Bruker-AXS'
_diffrn_measurement_method 'CCD rotation images, thin slices'
_diffrn_radiation_monochromator graphite
_diffrn_radiation_source 'fine-focus sealed tube'
_diffrn_radiation_type MoK\a
_diffrn_radiation_wavelength 0.71073
_diffrn_reflns_av_R_equivalents 0.0829
_diffrn_reflns_av_sigmaI/netI 0.0552
_diffrn_reflns_limit_h_max 19
_diffrn_reflns_limit_h_min -19
_diffrn_reflns_limit_k_max 37
_diffrn_reflns_limit_k_min -37
_diffrn_reflns_limit_l_max 6
_diffrn_reflns_limit_l_min -6
_diffrn_reflns_number 36533
_diffrn_reflns_theta_full 27.50
_diffrn_reflns_theta_max 27.50
_diffrn_reflns_theta_min 3.86
_exptl_absorpt_coefficient_mu 1.136
_exptl_absorpt_correction_T_max 0.966
_exptl_absorpt_correction_T_min 0.849
_exptl_absorpt_correction_type multi-scan
_exptl_absorpt_process_details
;
[Sheldrick, G.M. (2002). SADABS Bruker AXS Inc., Madison, Wisconsin, USA]
;
_exptl_crystal_colour red
_exptl_crystal_density_diffrn 1.696
_exptl_crystal_density_method 'not measured'
_exptl_crystal_description plate
_exptl_crystal_F_000 1208
_exptl_crystal_size_max 0.31
_exptl_crystal_size_mid 0.12
_exptl_crystal_size_min 0.03
_refine_diff_density_max 1.844
_refine_diff_density_min -0.455
_refine_diff_density_rms 0.152
_refine_ls_abs_structure_details 'Flack H D (1983), Acta Cryst. A39, 876-881'
_refine_ls_abs_structure_Flack 0.5(2)
_refine_ls_extinction_method none
_refine_ls_goodness_of_fit_ref 1.058
_refine_ls_hydrogen_treatment constr
_refine_ls_matrix_type full
_refine_ls_number_parameters 257
_refine_ls_number_reflns 5302
_refine_ls_number_restraints 1
_refine_ls_restrained_S_all 1.058
_refine_ls_R_factor_all 0.0891
_refine_ls_R_factor_gt 0.0646
_refine_ls_shift/su_max 0.001
_refine_ls_shift/su_mean 0.000
_refine_ls_structure_factor_coef Fsqd
_refine_ls_weighting_details 'calc w=1/[\s^2^(Fo^2^)+(0.0910P)^2^+5.0475P] where P=(Fo^2^+2Fc^2^)/3'
_refine_ls_weighting_scheme calc
_refine_ls_wR_factor_gt 0.1468
_refine_ls_wR_factor_ref 0.1655
_reflns_number_gt 4082
_reflns_number_total 5302
_reflns_threshold_expression >2sigma(I)
_cod_data_source_file c3nj41097h.txt
_cod_data_source_block fcortho
_cod_original_cell_volume 2314.9(8)
_cod_database_code 7053036

loop_
_symmetry_equiv_pos_as_xyz
'x, y, z'
'-x, y+1/2, -z'
'-x+1/2, y+1/2, z+1/2'
'x+1/2, y, -z+1/2'

loop_
_atom_site_label
_atom_site_type_symbol
_atom_site_fract_x
_atom_site_fract_y
_atom_site_fract_z
_atom_site_U_iso_or_equiv
_atom_site_adp_type
_atom_site_occupancy
_atom_site_symmetry_multiplicity
_atom_site_calc_flag
_atom_site_refinement_flags
C1 C 0.5220(5) 0.3262(3) -0.6866(17) 0.0217(14) Uani 1 1 d .
H1 H 0.5044 0.2986 -0.6125 0.026 Uiso 1 1 calc R
C2 C 0.5953(4) 0.3473(2) -0.6050(13) 0.0191(13) Uani 1 1 d .
C3 C 0.5310(4) 0.3983(2) -0.9706(13) 0.0208(13) Uani 1 1 d .
C4 C 0.5195(4) 0.4322(3) -1.1472(13) 0.0229(14) Uani 1 1 d .
C5 C 0.5333(5) 0.5063(2) -1.4221(13) 0.0240(14) Uani 1 1 d .
C6 C 0.4593(4) 0.4853(2) -1.5095(13) 0.0237(14) Uani 1 1 d .
C7 C 0.5608(7) 0.5952(4) -1.2709(15) 0.029(2) Uani 1 1 d .
H7A H 0.5039 0.6089 -1.2776 0.044 Uiso 1 1 calc R
H7B H 0.6042 0.6190 -1.2736 0.044 Uiso 1 1 calc R
H7C H 0.5665 0.5776 -1.1154 0.044 Uiso 1 1 calc R
C8 C 0.3010(8) 0.4731(5) -1.7526(16) 0.044(3) Uani 1 1 d .
H8A H 0.3167 0.4413 -1.7673 0.066 Uiso 1 1 calc R
H8B H 0.2634 0.4814 -1.8929 0.066 Uiso 1 1 calc R
H8C H 0.2712 0.4781 -1.5925 0.066 Uiso 1 1 calc R
C9 C 0.6547(4) 0.3311(2) -0.4059(14) 0.0219(14) Uani 1 1 d .
C10 C 0.7268(5) 0.3530(3) -0.3253(17) 0.0248(15) Uani 1 1 d .
H10 H 0.7437 0.3808 -0.3994 0.030 Uiso 1 1 calc R
C11 C 0.7189(4) 0.2804(2) -0.0415(13) 0.0224(14) Uani 1 1 d .
C12 C 0.7309(4) 0.2474(3) 0.1348(13) 0.0239(14) Uani 1 1 d .
C13 C 0.7912(4) 0.1928(2) 0.4913(13) 0.0219(13) Uani 1 1 d .
C14 C 0.7197(5) 0.1721(3) 0.4018(13) 0.0263(14) Uani 1 1 d .
C15 C 0.9501(8) 0.2038(7) 0.732(2) 0.074(5) Uani 1 1 d .
H15A H 0.9791 0.1987 0.5709 0.111 Uiso 1 1 calc R
H15B H 0.9877 0.1947 0.8709 0.111 Uiso 1 1 calc R
H15C H 0.9361 0.2359 0.7490 0.111 Uiso 1 1 calc R
C16 C 0.6850(14) 0.0822(6) 0.2494(18) 0.078(6) Uani 1 1 d .
H16A H 0.6531 0.0952 0.1079 0.117 Uiso 1 1 calc R
H16B H 0.6609 0.0527 0.2919 0.117 Uiso 1 1 calc R
H16C H 0.7451 0.0787 0.2018 0.117 Uiso 1 1 calc R
S1 S 0.46102(10) 0.35108(7) -0.9310(4) 0.0244(4) Uani 1 1 d .
S2 S 0.43194(11) 0.43236(7) -1.3671(4) 0.0251(4) Uani 1 1 d .
S3 S 0.3978(2) 0.50797(11) -1.7624(3) 0.0267(7) Uani 1 1 d .
S4 S 0.57583(14) 0.55746(7) -1.5493(4) 0.0328(4) Uani 1 1 d .
S5 S 0.59227(12) 0.47814(7) -1.1793(5) 0.0280(4) Uani 1 1 d .
S6 S 0.6203(2) 0.40001(12) -0.7588(3) 0.0239(6) Uani 1 1 d .
S7 S 0.78815(10) 0.32826(7) -0.0782(3) 0.0241(4) Uani 1 1 d .
S8 S 0.81800(11) 0.24692(7) 0.3528(3) 0.0254(4) Uani 1 1 d .
S9 S 0.8538(2) 0.17119(11) 0.7432(3) 0.0306(8) Uani 1 1 d .
S10 S 0.67690(13) 0.12045(7) 0.5295(4) 0.0339(4) Uani 1 1 d .
S11 S 0.65873(12) 0.20022(7) 0.1639(5) 0.0294(4) Uani 1 1 d .
S12 S 0.62957(19) 0.27898(12) -0.2538(3) 0.0220(6) Uani 1 1 d .

loop_
_atom_site_aniso_label
_atom_site_aniso_U_11
_atom_site_aniso_U_22
_atom_site_aniso_U_33
_atom_site_aniso_U_23
_atom_site_aniso_U_13
_atom_site_aniso_U_12
C1 0.022(4) 0.020(4) 0.024(3) 0.003(3) 0.000(3) -0.005(3)
C2 0.018(3) 0.022(3) 0.017(3) -0.001(3) 0.001(2) -0.002(2)
C3 0.018(3) 0.026(3) 0.019(3) 0.005(3) -0.001(3) 0.000(3)
C4 0.024(3) 0.026(3) 0.019(4) -0.003(3) -0.002(3) -0.001(3)
C5 0.029(3) 0.022(3) 0.020(3) 0.001(3) -0.002(3) 0.001(3)
C6 0.028(3) 0.020(3) 0.024(4) 0.004(3) 0.002(3) 0.002(3)
C7 0.035(5) 0.015(4) 0.037(5) 0.001(3) 0.004(3) -0.007(4)
C8 0.035(7) 0.056(7) 0.041(6) 0.019(4) -0.010(3) 0.001(6)
C9 0.024(3) 0.017(3) 0.025(3) 0.004(3) -0.002(3) 0.003(3)
C10 0.025(4) 0.023(4) 0.026(4) 0.009(4) -0.003(4) 0.002(3)
C11 0.018(3) 0.029(3) 0.020(3) -0.003(3) 0.000(3) 0.001(3)
C12 0.020(3) 0.022(3) 0.030(4) 0.007(3) -0.003(3) -0.002(3)
C13 0.026(3) 0.023(3) 0.017(3) 0.005(3) -0.002(3) 0.000(3)
C14 0.024(3) 0.032(4) 0.023(3) 0.005(3) 0.003(3) 0.000(3)
C15 0.035(7) 0.133(14) 0.055(8) 0.040(6) -0.014(4) -0.049(8)
C16 0.148(16) 0.050(9) 0.037(7) -0.011(4) 0.024(6) -0.039(10)
S1 0.0207(8) 0.0275(8) 0.0250(9) 0.0037(7) -0.0052(7) -0.0046(7)
S2 0.0226(8) 0.0253(8) 0.0275(10) 0.0039(7) -0.0063(7) -0.0020(6)
S3 0.0249(15) 0.0292(18) 0.0259(14) 0.0036(7) -0.0065(6) 0.0049(13)
S4 0.0418(10) 0.0297(9) 0.0269(9) 0.0059(8) -0.0011(8) -0.0094(8)
S5 0.0246(9) 0.0278(10) 0.0315(10) 0.0065(9) -0.0076(9) -0.0066(7)
S6 0.0229(14) 0.0242(16) 0.0244(14) 0.0064(6) -0.0044(6) -0.0064(12)
S7 0.0202(8) 0.0264(8) 0.0256(9) 0.0053(7) -0.0041(7) -0.0046(6)
S8 0.0239(9) 0.0268(8) 0.0255(9) 0.0048(8) -0.0064(7) -0.0059(7)
S9 0.0363(18) 0.0264(18) 0.0291(15) 0.0060(7) -0.0096(8) -0.0019(14)
S10 0.0455(11) 0.0288(9) 0.0274(9) 0.0054(8) -0.0029(9) -0.0131(8)
S11 0.0270(10) 0.0299(11) 0.0314(12) 0.0086(10) -0.0077(9) -0.0086(8)
S12 0.0176(13) 0.0245(16) 0.0239(14) 0.0075(6) -0.0039(6) -0.0036(12)

loop_
_atom_type_symbol
_atom_type_description
_atom_type_scat_dispersion_real
_atom_type_scat_dispersion_imag
_atom_type_scat_source
C C 0.0033 0.0016 'International Tables Vol C Tables 4.2.6.8 and 6.1.1.4'
H H 0.0000 0.0000 'International Tables Vol C Tables 4.2.6.8 and 6.1.1.4'
S S 0.1246 0.1234 'International Tables Vol C Tables 4.2.6.8 and 6.1.1.4'

loop_
_geom_angle_atom_site_label_1
_geom_angle_atom_site_label_2
_geom_angle_atom_site_label_3
_geom_angle
C2 C1 S1 119.3(6)
C2 C1 H1 120.4
S1 C1 H1 120.4
C1 C2 C9 126.7(6)
C1 C2 S6 115.7(5)
C9 C2 S6 117.7(4)
C4 C3 S1 124.6(5)
C4 C3 S6 120.2(5)
S1 C3 S6 115.2(4)
C3 C4 S5 122.4(5)
C3 C4 S2 122.5(5)
S5 C4 S2 115.0(4)
C6 C5 S4 124.2(5)
C6 C5 S5 117.3(5)
S4 C5 S5 118.4(4)
C5 C6 S3 122.0(5)
C5 C6 S2 116.7(5)
S3 C6 S2 121.2(4)
S4 C7 H7A 109.5
S4 C7 H7B 109.5
H7A C7 H7B 109.5
S4 C7 H7C 109.5
H7A C7 H7C 109.5
H7B C7 H7C 109.5
S3 C8 H8A 109.5
S3 C8 H8B 109.5
H8A C8 H8B 109.5
S3 C8 H8C 109.5
H8A C8 H8C 109.5
H8B C8 H8C 109.5
C10 C9 C2 125.7(6)
C10 C9 S12 116.8(6)
C2 C9 S12 117.5(4)
C9 C10 S7 118.5(6)
C9 C10 H10 120.7
S7 C10 H10 120.7
C12 C11 S12 121.3(5)
C12 C11 S7 123.9(5)
S12 C11 S7 114.8(4)
C11 C12 S8 123.6(5)
C11 C12 S11 121.8(5)
S8 C12 S11 114.6(4)
C14 C13 S9 123.6(6)
C14 C13 S8 116.6(5)
S9 C13 S8 119.7(4)
C13 C14 S11 118.3(6)
C13 C14 S10 123.9(6)
S11 C14 S10 117.5(4)
S9 C15 H15A 109.5
S9 C15 H15B 109.5
H15A C15 H15B 109.5
S9 C15 H15C 109.5
H15A C15 H15C 109.5
H15B C15 H15C 109.5
S10 C16 H16A 109.5
S10 C16 H16B 109.5
H16A C16 H16B 109.5
S10 C16 H16C 109.5
H16A C16 H16C 109.5
H16B C16 H16C 109.5
C1 S1 C3 94.7(3)
C6 S2 C4 95.3(3)
C6 S3 C8 102.3(4)
C5 S4 C7 99.4(4)
C4 S5 C5 95.5(3)
C3 S6 C2 95.1(3)
C10 S7 C11 94.6(3)
C12 S8 C13 95.3(3)
C13 S9 C15 104.2(5)
C14 S10 C16 101.1(5)
C14 S11 C12 95.0(3)
C9 S12 C11 95.2(4)

loop_
_geom_bond_atom_site_label_1
_geom_bond_atom_site_label_2
_geom_bond_distance
C1 C2 1.350(10)
C1 S1 1.735(8)
C1 H1 0.9300
C2 C9 1.456(7)
C2 S6 1.769(8)
C3 C4 1.358(10)
C3 S1 1.754(7)
C3 S6 1.758(7)
C4 S5 1.747(7)
C4 S2 1.764(7)
C5 C6 1.367(9)
C5 S4 1.752(7)
C5 S5 1.755(7)
C6 S3 1.745(7)
C6 S2 1.758(7)
C7 S4 1.830(9)
C7 H7A 0.9600
C7 H7B 0.9600
C7 H7C 0.9600
C8 S3 1.798(13)
C8 H8A 0.9600
C8 H8B 0.9600
C8 H8C 0.9600
C9 C10 1.343(10)
C9 S12 1.752(7)
C10 S7 1.746(8)
C10 H10 0.9300
C11 C12 1.338(10)
C11 S12 1.760(7)
C11 S7 1.761(7)
C12 S8 1.751(7)
C12 S11 1.768(7)
C13 C14 1.334(10)
C13 S9 1.740(7)
C13 S8 1.778(7)
C14 S11 1.752(7)
C14 S10 1.767(7)
C15 S9 1.756(13)
C15 H15A 0.9600
C15 H15B 0.9600
C15 H15C 0.9600
C16 S10 1.835(12)
C16 H16A 0.9600
C16 H16B 0.9600
C16 H16C 0.9600

loop_
_geom_torsion_atom_site_label_1
_geom_torsion_atom_site_label_2
_geom_torsion_atom_site_label_3
_geom_torsion_atom_site_label_4
_geom_torsion
S1 C1 C2 C9 -179.0(5)
S1 C1 C2 S6 0.9(9)
S1 C3 C4 S5 -179.4(4)
S6 C3 C4 S5 1.2(9)
S1 C3 C4 S2 -1.2(9)
S6 C3 C4 S2 179.4(4)
S4 C5 C6 S3 -0.2(9)
S5 C5 C6 S3 -176.4(4)
S4 C5 C6 S2 176.2(4)
S5 C5 C6 S2 0.0(8)
C1 C2 C9 C10 -179.1(10)
S6 C2 C9 C10 0.9(8)
C1 C2 C9 S12 -0.1(8)
S6 C2 C9 S12 179.9(5)
C2 C9 C10 S7 178.6(5)
S12 C9 C10 S7 -0.4(9)
S12 C11 C12 S8 -179.6(4)
S7 C11 C12 S8 -0.5(9)
S12 C11 C12 S11 0.5(9)
S7 C11 C12 S11 179.6(4)
S9 C13 C14 S11 175.1(4)
S8 C13 C14 S11 -1.1(8)
S9 C13 C14 S10 1.3(10)
S8 C13 C14 S10 -174.9(4)
C2 C1 S1 C3 0.6(7)
C4 C3 S1 C1 178.7(6)
S6 C3 S1 C1 -1.9(5)
C5 C6 S2 C4 2.3(6)
S3 C6 S2 C4 178.8(4)
C3 C4 S2 C6 177.7(6)
S5 C4 S2 C6 -4.0(4)
C5 C6 S3 C8 -169.9(7)
S2 C6 S3 C8 13.8(6)
C6 C5 S4 C7 114.1(7)
S5 C5 S4 C7 -69.7(5)
C3 C4 S5 C5 -177.7(6)
S2 C4 S5 C5 4.0(4)
C6 C5 S5 C4 -2.4(6)
S4 C5 S5 C4 -178.8(4)
C4 C3 S6 C2 -178.3(6)
S1 C3 S6 C2 2.3(5)
C1 C2 S6 C3 -1.9(6)
C9 C2 S6 C3 178.1(4)
C9 C10 S7 C11 -0.4(7)
C12 C11 S7 C10 -178.1(7)
S12 C11 S7 C10 1.0(5)
C11 C12 S8 C13 -176.1(6)
S11 C12 S8 C13 3.8(5)
C14 C13 S8 C12 -1.6(6)
S9 C13 S8 C12 -178.1(4)
C14 C13 S9 C15 167.2(9)
S8 C13 S9 C15 -16.6(8)
C13 C14 S10 C16 -118.4(9)
S11 C14 S10 C16 67.8(8)
C13 C14 S11 C12 3.2(6)
S10 C14 S11 C12 177.5(4)
C11 C12 S11 C14 175.7(6)
S8 C12 S11 C14 -4.2(5)
C10 C9 S12 C11 1.0(7)
C2 C9 S12 C11 -178.1(4)
C12 C11 S12 C9 177.9(6)
S7 C11 S12 C9 -1.2(5)
